data_9012584
loop_
_publ_author_name
'Fjellvag, H.'
'Selte, K.'
'Stave, F. E.'

_publ_section_title
;
 On the structural and magnetic properties of Co1-tNitAs and CoAs1-xSbx
;
_journal_name_full 'Acta Chemica Scandinavica A'
_journal_page_first 687
_journal_page_last 691
_journal_volume 38
_journal_year 1984
_chemical_compound_source Synthetic
_chemical_formula_sum 'As Co0.9 Ni0.1'
_chemical_name_mineral Langisite
_space_group_IT_number 62
_symmetry_space_group_name_Hall '-P 2ac 2n'
_symmetry_space_group_name_H-M 'P n m a'
_cell_angle_alpha 90
_cell_angle_beta 90
_cell_angle_gamma 90
_cell_length_a 5.16
_cell_length_b 3.54
_cell_length_c 5.87
_cell_formula_units_Z 4
_cell_volume 107.224
_database_code_amcsd 0011970
_exptl_crystal_density_diffrn 8.290
_cod_original_formula_sum '(Co.9 Ni.1) As'
_cod_database_code 9012584

loop_
_space_group_symop_operation_xyz
x,y,z
x,1/2-y,z
-x,1/2+y,-z
1/2-x,1/2+y,1/2+z
1/2+x,1/2-y,1/2-z
1/2+x,y,1/2-z
1/2-x,-y,1/2+z
-x,-y,-z

loop_
_atom_site_label
_atom_site_fract_x
_atom_site_fract_y
_atom_site_fract_z
_atom_site_occupancy
Co 0.01110 0.25000 0.20490 0.90000
Ni 0.01110 0.25000 0.20490 0.10000
As 0.21170 0.25000 0.57000 1.00000

loop_
_cod_related_entry_id
_cod_related_entry_database
_cod_related_entry_code
1 AMCSD 0011970
